data_7017253
loop_
_publ_author_name
'Abdul-Kadir, Maisara'
'Hanton, Lyall R.'
'Sumby, Christopher J.'

_publ_section_title
;
 Self-assembled metallo-macrocycle based coordination polymers with
 unsymmetrical amide ligands.
;
_journal_issue 45
_journal_name_full 'Dalton transactions (Cambridge, England : 2003)'
_journal_page_first 12374
_journal_page_last 12380
_journal_paper_doi 10.1039/c1dt10853k
_journal_volume 40
_journal_year 2011
_chemical_formula_sum 'C13 H9 Cu N3 O3'
_chemical_formula_weight 318.77
_chemical_name_systematic
;
?
;
_space_group_IT_number 61
_symmetry_cell_setting orthorhombic
_symmetry_space_group_name_Hall '-P 2ac 2ab'
_symmetry_space_group_name_H-M 'P b c a'
_atom_sites_solution_hydrogens geom
_atom_sites_solution_primary direct
_atom_sites_solution_secondary difmap
_audit_creation_method SHELXL-97
_cell_angle_alpha 90.00
_cell_angle_beta 90.00
_cell_angle_gamma 90.00
_cell_formula_units_Z 8
_cell_length_a 15.507(3)
_cell_length_b 7.0840(14)
_cell_length_c 20.918(4)
_cell_measurement_reflns_used 1979
_cell_measurement_temperature 123(2)
_cell_measurement_theta_max 24.99
_cell_measurement_theta_min 3.27
_cell_volume 2297.9(8)
_computing_molecular_graphics 'XSeed (Barbour, 2001)'
_computing_publication_material 'local program'
_computing_structure_refinement 'SHELXL-97 (Sheldrick, 1997)'
_computing_structure_solution 'SHELXS-97 (Sheldrick, 1990)'
_diffrn_ambient_temperature 123(2)
_diffrn_measured_fraction_theta_full 0.977
_diffrn_measured_fraction_theta_max 0.977
_diffrn_measurement_device_type 'CCD area detector'
_diffrn_measurement_method 'phi scan'
_diffrn_radiation_monochromator graphite
_diffrn_radiation_source 'fine-focus sealed tube'
_diffrn_radiation_type MoK\a
_diffrn_radiation_wavelength 0.71073
_diffrn_reflns_av_R_equivalents 0.0537
_diffrn_reflns_av_sigmaI/netI 0.0231
_diffrn_reflns_limit_h_max 18
_diffrn_reflns_limit_h_min -18
_diffrn_reflns_limit_k_max 8
_diffrn_reflns_limit_k_min -8
_diffrn_reflns_limit_l_max 24
_diffrn_reflns_limit_l_min -24
_diffrn_reflns_number 23066
_diffrn_reflns_theta_full 24.99
_diffrn_reflns_theta_max 24.99
_diffrn_reflns_theta_min 3.27
_exptl_absorpt_coefficient_mu 1.912
_exptl_absorpt_correction_T_max 0.8939
_exptl_absorpt_correction_T_min 0.8172
_exptl_absorpt_correction_type multi-scan
_exptl_absorpt_process_details
;
Using multiple and symmetry-related data measurements
via the program SADABS.
See R.H. Blessing, Acta Cryst (1995), A51, 33-38
;
_exptl_crystal_colour blue
_exptl_crystal_density_diffrn 1.843
_exptl_crystal_density_method 'not measured'
_exptl_crystal_description block
_exptl_crystal_F_000 1288
_exptl_crystal_size_max 0.11
_exptl_crystal_size_mid 0.09
_exptl_crystal_size_min 0.06
_refine_diff_density_max 0.458
_refine_diff_density_min -0.838
_refine_diff_density_rms 0.096
_refine_ls_extinction_method none
_refine_ls_goodness_of_fit_ref 1.105
_refine_ls_hydrogen_treatment constr
_refine_ls_matrix_type full
_refine_ls_number_parameters 181
_refine_ls_number_reflns 1979
_refine_ls_number_restraints 0
_refine_ls_restrained_S_all 1.105
_refine_ls_R_factor_all 0.0362
_refine_ls_R_factor_gt 0.0352
_refine_ls_shift/su_max 0.000
_refine_ls_shift/su_mean 0.000
_refine_ls_structure_factor_coef Fsqd
_refine_ls_weighting_details 'calc w=1/[\s^2^(Fo^2^)+(0.0567P)^2^+4.5209P] where P=(Fo^2^+2Fc^2^)/3'
_refine_ls_weighting_scheme calc
_refine_ls_wR_factor_gt 0.0986
_refine_ls_wR_factor_ref 0.1003
_reflns_number_gt 1920
_reflns_number_total 1979
_reflns_threshold_expression >2sigma(I)
_cod_data_source_file c1dt10853k.txt
_cod_data_source_block compound_6
_cod_original_sg_symbol_H-M Pbca
_cod_database_code 7017253

loop_
_symmetry_equiv_pos_as_xyz
'x, y, z'
'-x+1/2, -y, z+1/2'
'x+1/2, -y+1/2, -z'
'-x, y+1/2, -z+1/2'
'-x, -y, -z'
'x-1/2, y, -z-1/2'
'-x-1/2, y-1/2, z'
'x, -y-1/2, z-1/2'

loop_
_atom_site_label
_atom_site_type_symbol
_atom_site_fract_x
_atom_site_fract_y
_atom_site_fract_z
_atom_site_U_iso_or_equiv
_atom_site_adp_type
_atom_site_occupancy
_atom_site_symmetry_multiplicity
_atom_site_calc_flag
_atom_site_refinement_flags
Cu1 Cu 0.439600(19) 0.12267(5) 0.337520(14) 0.01008(17) Uani 1 1 d .
O1 O 0.47129(14) -0.1337(3) 0.16496(8) 0.0127(4) Uani 1 1 d .
N2 N 0.47942(13) 0.0077(3) 0.60070(10) 0.0099(4) Uani 1 1 d .
O3 O 0.19623(12) 0.2537(3) 0.39497(9) 0.0162(4) Uani 1 1 d .
O4 O 0.49885(12) -0.0097(3) 0.26143(8) 0.0144(4) Uani 1 1 d .
N6 N 0.34330(14) 0.0861(3) 0.28072(10) 0.0093(4) Uani 1 1 d .
N7 N 0.34587(14) 0.2262(3) 0.39257(10) 0.0103(4) Uani 1 1 d .
C9 C 0.42696(17) -0.0777(4) 0.55797(13) 0.0123(5) Uani 1 1 d .
H9 H 0.4192 -0.2104 0.5609 0.015 Uiso 1 1 calc R
C10 C 0.26505(17) 0.1210(3) 0.30346(12) 0.0093(5) Uani 1 1 d .
C11 C 0.35660(16) 0.0067(4) 0.22384(11) 0.0100(5) Uani 1 1 d .
C12 C 0.38401(17) 0.0192(4) 0.51022(12) 0.0127(5) Uani 1 1 d .
H12 H 0.3480 -0.0462 0.4809 0.015 Uiso 1 1 calc R
C13 C 0.39433(16) 0.2162(4) 0.50571(12) 0.0121(5) Uani 1 1 d .
C14 C 0.20444(17) 0.0032(4) 0.20649(13) 0.0145(6) Uani 1 1 d .
H14 H 0.1560 -0.0225 0.1801 0.017 Uiso 1 1 calc R
C15 C 0.44438(16) 0.3044(4) 0.55231(13) 0.0144(6) Uani 1 1 d .
H15 H 0.4498 0.4380 0.5527 0.017 Uiso 1 1 calc R
C16 C 0.48591(17) 0.1974(4) 0.59784(12) 0.0125(5) Uani 1 1 d .
H16 H 0.5207 0.2601 0.6286 0.015 Uiso 1 1 calc R
C17 C 0.28754(17) -0.0322(4) 0.18381(12) 0.0125(5) Uani 1 1 d .
H17 H 0.2965 -0.0816 0.1421 0.015 Uiso 1 1 calc R
C18 C 0.35392(18) 0.3303(4) 0.45253(12) 0.0159(6) Uani 1 1 d .
H18A H 0.2959 0.3723 0.4663 0.019 Uiso 1 1 calc R
H18B H 0.3893 0.4445 0.4450 0.019 Uiso 1 1 calc R
C19 C 0.26586(16) 0.2075(3) 0.36989(11) 0.0108(5) Uani 1 1 d .
C20 C 0.45020(16) -0.0492(4) 0.21470(12) 0.0098(5) Uani 1 1 d .
C23 C 0.19238(17) 0.0766(4) 0.26800(13) 0.0132(5) Uani 1 1 d .
H23 H 0.1362 0.0952 0.2849 0.016 Uiso 1 1 calc R

loop_
_atom_site_aniso_label
_atom_site_aniso_U_11
_atom_site_aniso_U_22
_atom_site_aniso_U_33
_atom_site_aniso_U_23
_atom_site_aniso_U_13
_atom_site_aniso_U_12
Cu1 0.0047(2) 0.0208(3) 0.0047(2) -0.00252(11) -0.00098(10) 0.00069(11)
O1 0.0131(11) 0.0198(10) 0.0051(10) -0.0011(7) 0.0019(7) 0.0043(7)
N2 0.0044(10) 0.0211(11) 0.0042(10) -0.0021(9) 0.0003(8) 0.0007(9)
O3 0.0115(10) 0.0238(10) 0.0133(9) -0.0036(8) 0.0049(8) 0.0007(8)
O4 0.0060(8) 0.0290(10) 0.0083(9) -0.0042(8) -0.0008(7) 0.0018(8)
N6 0.0091(10) 0.0140(10) 0.0047(10) 0.0010(8) 0.0003(8) 0.0022(9)
N7 0.0102(10) 0.0171(11) 0.0036(9) -0.0008(8) 0.0006(9) 0.0027(9)
C9 0.0091(12) 0.0197(13) 0.0082(13) -0.0014(11) 0.0022(10) -0.0012(10)
C10 0.0096(13) 0.0113(12) 0.0071(12) 0.0021(9) 0.0010(10) 0.0006(9)
C11 0.0119(13) 0.0119(12) 0.0061(11) 0.0017(9) 0.0010(10) -0.0011(10)
C12 0.0106(12) 0.0203(14) 0.0073(12) -0.0024(10) 0.0012(10) -0.0016(11)
C13 0.0089(12) 0.0210(14) 0.0065(12) -0.0029(10) 0.0022(10) 0.0023(10)
C14 0.0098(12) 0.0201(13) 0.0135(13) -0.0001(11) -0.0047(11) -0.0006(11)
C15 0.0134(13) 0.0181(14) 0.0119(13) -0.0021(11) 0.0012(10) 0.0005(10)
C16 0.0099(12) 0.0203(13) 0.0074(12) -0.0029(11) 0.0007(10) -0.0022(10)
C17 0.0136(13) 0.0169(12) 0.0070(12) -0.0007(10) -0.0036(10) 0.0002(10)
C18 0.0178(14) 0.0199(13) 0.0099(13) -0.0033(11) -0.0032(11) 0.0037(11)
C19 0.0129(13) 0.0126(12) 0.0069(11) 0.0012(10) 0.0021(10) 0.0006(10)
C20 0.0083(12) 0.0140(13) 0.0070(13) 0.0021(10) -0.0005(10) -0.0004(9)
C23 0.0097(13) 0.0168(13) 0.0132(13) 0.0023(11) -0.0003(10) 0.0010(10)

loop_
_atom_type_symbol
_atom_type_description
_atom_type_scat_dispersion_real
_atom_type_scat_dispersion_imag
_atom_type_scat_source
C C 0.0033 0.0016 'International Tables Vol C Tables 4.2.6.8 and 6.1.1.4'
H H 0.0000 0.0000 'International Tables Vol C Tables 4.2.6.8 and 6.1.1.4'
N N 0.0061 0.0033 'International Tables Vol C Tables 4.2.6.8 and 6.1.1.4'
O O 0.0106 0.0060 'International Tables Vol C Tables 4.2.6.8 and 6.1.1.4'
Cu Cu 0.3201 1.2651 'International Tables Vol C Tables 4.2.6.8 and 6.1.1.4'

loop_
_geom_angle_atom_site_label_1
_geom_angle_atom_site_label_2
_geom_angle_atom_site_label_3
_geom_angle
_geom_angle_site_symmetry_1
_geom_angle_site_symmetry_3
N6 Cu1 N7 80.83(9) . .
N6 Cu1 N2 144.42(9) . 5_656
N7 Cu1 N2 104.55(9) . 5_656
N6 Cu1 O4 78.94(8) . .
N7 Cu1 O4 159.59(8) . .
N2 Cu1 O4 90.50(8) 5_656 .
N6 Cu1 O1 125.10(8) . 4_655
N7 Cu1 O1 100.48(8) . 4_655
N2 Cu1 O1 89.06(8) 5_656 4_655
O4 Cu1 O1 93.35(7) . 4_655
C20 O1 Cu1 124.01(16) . 4_645
C16 N2 C9 117.5(2) . .
C16 N2 Cu1 115.88(16) . 5_656
C9 N2 Cu1 126.23(19) . 5_656
C20 O4 Cu1 115.50(16) . .
C10 N6 C11 122.7(2) . .
C10 N6 Cu1 117.57(17) . .
C11 N6 Cu1 119.20(17) . .
C19 N7 C18 115.8(2) . .
C19 N7 Cu1 115.84(16) . .
C18 N7 Cu1 128.27(17) . .
N2 C9 C12 123.0(3) . .
N2 C9 H9 118.5 . .
C12 C9 H9 118.5 . .
N6 C10 C23 120.6(2) . .
N6 C10 C19 113.3(2) . .
C23 C10 C19 126.0(2) . .
N6 C11 C17 120.2(2) . .
N6 C11 C20 111.8(2) . .
C17 C11 C20 127.7(2) . .
C9 C12 C13 119.1(2) . .
C9 C12 H12 120.5 . .
C13 C12 H12 120.5 . .
C15 C13 C12 117.4(2) . .
C15 C13 C18 120.4(2) . .
C12 C13 C18 122.2(2) . .
C17 C14 C23 120.2(2) . .
C17 C14 H14 119.9 . .
C23 C14 H14 119.9 . .
C16 C15 C13 119.8(3) . .
C16 C15 H15 120.1 . .
C13 C15 H15 120.1 . .
N2 C16 C15 122.9(2) . .
N2 C16 H16 118.5 . .
C15 C16 H16 118.5 . .
C11 C17 C14 118.1(2) . .
C11 C17 H17 120.9 . .
C14 C17 H17 120.9 . .
N7 C18 C13 113.4(2) . .
N7 C18 H18A 108.9 . .
C13 C18 H18A 108.9 . .
N7 C18 H18B 108.9 . .
C13 C18 H18B 108.9 . .
H18A C18 H18B 107.7 . .
O3 C19 N7 129.1(2) . .
O3 C19 C10 119.0(2) . .
N7 C19 C10 111.9(2) . .
O1 C20 O4 126.5(2) . .
O1 C20 C11 118.9(2) . .
O4 C20 C11 114.5(2) . .
C10 C23 C14 117.9(2) . .
C10 C23 H23 121.1 . .
C14 C23 H23 121.1 . .

loop_
_geom_bond_atom_site_label_1
_geom_bond_atom_site_label_2
_geom_bond_distance
_geom_bond_site_symmetry_2
Cu1 N6 1.926(2) .
Cu1 N7 1.994(2) .
Cu1 N2 2.025(2) 5_656
Cu1 O4 2.0633(18) .
Cu1 O1 2.212(2) 4_655
O1 C20 1.244(3) .
O1 Cu1 2.212(2) 4_645
N2 C16 1.349(4) .
N2 C9 1.351(4) .
N2 Cu1 2.025(2) 5_656
O3 C19 1.244(3) .
O4 C20 1.266(3) .
N6 C10 1.327(3) .
N6 C11 1.332(3) .
N7 C19 1.335(3) .
N7 C18 1.460(3) .
C9 C12 1.383(4) .
C9 H9 0.9500 .
C10 C23 1.385(4) .
C10 C19 1.519(3) .
C11 C17 1.387(4) .
C11 C20 1.516(3) .
C12 C13 1.408(4) .
C12 H12 0.9500 .
C13 C15 1.394(4) .
C13 C18 1.511(4) .
C14 C17 1.396(4) .
C14 C23 1.400(4) .
C14 H14 0.9500 .
C15 C16 1.377(4) .
C15 H15 0.9500 .
C16 H16 0.9500 .
C17 H17 0.9500 .
C18 H18A 0.9900 .
C18 H18B 0.9900 .
C23 H23 0.9500 .

loop_
_geom_torsion_atom_site_label_1
_geom_torsion_atom_site_label_2
_geom_torsion_atom_site_label_3
_geom_torsion_atom_site_label_4
_geom_torsion
_geom_torsion_site_symmetry_1
N6 Cu1 O4 C20 1.32(18) .
N7 Cu1 O4 C20 9.0(3) .
N2 Cu1 O4 C20 147.11(19) 5_656
O1 Cu1 O4 C20 -123.81(19) 4_655
N7 Cu1 N6 C10 -6.99(18) .
N2 Cu1 N6 C10 95.2(2) 5_656
O4 Cu1 N6 C10 170.3(2) .
O1 Cu1 N6 C10 -103.40(19) 4_655
N7 Cu1 N6 C11 -179.1(2) .
N2 Cu1 N6 C11 -76.9(2) 5_656
O4 Cu1 N6 C11 -1.81(18) .
O1 Cu1 N6 C11 84.5(2) 4_655
N6 Cu1 N7 C19 5.91(18) .
N2 Cu1 N7 C19 -138.10(18) 5_656
O4 Cu1 N7 C19 -1.7(4) .
O1 Cu1 N7 C19 130.14(18) 4_655
N6 Cu1 N7 C18 -169.8(2) .
N2 Cu1 N7 C18 46.2(2) 5_656
O4 Cu1 N7 C18 -177.5(2) .
O1 Cu1 N7 C18 -45.6(2) 4_655
C16 N2 C9 C12 3.4(4) .
Cu1 N2 C9 C12 -169.02(19) 5_656
C11 N6 C10 C23 -0.5(4) .
Cu1 N6 C10 C23 -172.26(19) .
C11 N6 C10 C19 178.5(2) .
Cu1 N6 C10 C19 6.7(3) .
C10 N6 C11 C17 4.2(4) .
Cu1 N6 C11 C17 175.83(19) .
C10 N6 C11 C20 -169.7(2) .
Cu1 N6 C11 C20 1.9(3) .
N2 C9 C12 C13 -0.5(4) .
C9 C12 C13 C15 -3.3(4) .
C9 C12 C13 C18 176.2(2) .
C12 C13 C15 C16 4.2(4) .
C18 C13 C15 C16 -175.4(2) .
C9 N2 C16 C15 -2.5(4) .
Cu1 N2 C16 C15 170.7(2) 5_656
C13 C15 C16 N2 -1.3(4) .
N6 C11 C17 C14 -3.9(4) .
C20 C11 C17 C14 168.9(2) .
C23 C14 C17 C11 0.2(4) .
C19 N7 C18 C13 120.6(2) .
Cu1 N7 C18 C13 -63.6(3) .
C15 C13 C18 N7 148.3(2) .
C12 C13 C18 N7 -31.2(3) .
C18 N7 C19 O3 -6.1(4) .
Cu1 N7 C19 O3 177.6(2) .
C18 N7 C19 C10 172.3(2) .
Cu1 N7 C19 C10 -3.9(3) .
N6 C10 C19 O3 177.0(2) .
C23 C10 C19 O3 -4.1(4) .
N6 C10 C19 N7 -1.6(3) .
C23 C10 C19 N7 177.3(2) .
Cu1 O1 C20 O4 39.4(4) 4_645
Cu1 O1 C20 C11 -137.43(19) 4_645
Cu1 O4 C20 O1 -177.6(2) .
Cu1 O4 C20 C11 -0.7(3) .
N6 C11 C20 O1 176.5(2) .
C17 C11 C20 O1 3.1(4) .
N6 C11 C20 O4 -0.7(3) .
C17 C11 C20 O4 -174.1(2) .
N6 C10 C23 C14 -3.2(4) .
C19 C10 C23 C14 177.9(2) .
C17 C14 C23 C10 3.3(4) .
